data_7152474
loop_
_publ_author_name
'Mercer, Darren J.'
'Yacoub, Joe'
'Zhu, Kelong'
'Loeb, Stephanie K.'
'Loeb, Stephen J.'

_publ_section_title
;
 [2]Pseudorotaxanes, [2]rotaxanes and metal-organic rotaxane frameworks
 containing tetra-substituted dibenzo[24]crown-8 wheels.
;
_journal_issue 30
_journal_name_full 'Organic &amp; biomolecular chemistry'
_journal_page_first 6094
_journal_page_last 6104
_journal_paper_doi 10.1039/c2ob25200g
_journal_volume 10
_journal_year 2012
_chemical_formula_sum 'C53 H57 Cl3 O12'
_chemical_formula_weight 992.34
_chemical_name_systematic
;
?
;
_space_group_IT_number 2
_symmetry_cell_setting triclinic
_symmetry_space_group_name_Hall '-P 1'
_symmetry_space_group_name_H-M 'P -1'
_atom_sites_solution_hydrogens geom
_atom_sites_solution_primary direct
_atom_sites_solution_secondary difmap
_audit_creation_method SHELXL-97
_cell_angle_alpha 80.404(5)
_cell_angle_beta 68.495(4)
_cell_angle_gamma 89.969(5)
_cell_formula_units_Z 2
_cell_length_a 12.554(4)
_cell_length_b 13.774(5)
_cell_length_c 15.329(5)
_cell_measurement_reflns_used 286
_cell_measurement_temperature 173(2)
_cell_measurement_theta_max 25.00
_cell_measurement_theta_min 2.38
_cell_volume 2426.3(14)
_computing_cell_refinement 'Bruker SAINT'
_computing_data_collection 'Bruker SMART'
_computing_data_reduction 'Bruker SHELXTL XPREP'
_computing_molecular_graphics 'Bruker SHELXTL XP'
_computing_publication_material 'Bruker SHELXTL XCIF'
_computing_structure_refinement 'SHELXL-97 (Sheldrick, 1997)'
_computing_structure_solution 'SHELXS-97 (Sheldrick, 1997)'
_diffrn_ambient_temperature 173(2)
_diffrn_measured_fraction_theta_full 0.988
_diffrn_measured_fraction_theta_max 0.988
_diffrn_measurement_device_type 'Bruker APEX-I CCD'
_diffrn_measurement_method 'phi and omega scans'
_diffrn_radiation_monochromator graphite
_diffrn_radiation_source 'fine-focus sealed tube'
_diffrn_radiation_type MoK\a
_diffrn_radiation_wavelength 0.71073
_diffrn_reflns_av_R_equivalents 0.0850
_diffrn_reflns_av_sigmaI/netI 0.1182
_diffrn_reflns_limit_h_max 14
_diffrn_reflns_limit_h_min -14
_diffrn_reflns_limit_k_max 16
_diffrn_reflns_limit_k_min -16
_diffrn_reflns_limit_l_max 18
_diffrn_reflns_limit_l_min -18
_diffrn_reflns_number 22005
_diffrn_reflns_theta_full 25.00
_diffrn_reflns_theta_max 25.00
_diffrn_reflns_theta_min 2.38
_exptl_absorpt_coefficient_mu 0.253
_exptl_absorpt_correction_T_max 0.8621
_exptl_absorpt_correction_T_min 0.6547
_exptl_absorpt_correction_type empirical
_exptl_absorpt_process_details sadabs
_exptl_crystal_colour colorless
_exptl_crystal_density_diffrn 1.358
_exptl_crystal_density_method 'not measured'
_exptl_crystal_description prism
_exptl_crystal_F_000 1044
_exptl_crystal_size_max 0.34
_exptl_crystal_size_mid 0.28
_exptl_crystal_size_min 0.20
_platon_squeeze_details
;
;
_refine_diff_density_max 0.898
_refine_diff_density_min -0.385
_refine_diff_density_rms 0.126
_refine_ls_extinction_method none
_refine_ls_goodness_of_fit_ref 1.165
_refine_ls_hydrogen_treatment constr
_refine_ls_matrix_type full
_refine_ls_number_parameters 565
_refine_ls_number_reflns 8433
_refine_ls_number_restraints 0
_refine_ls_restrained_S_all 1.165
_refine_ls_R_factor_all 0.2106
_refine_ls_R_factor_gt 0.1434
_refine_ls_shift/su_max 0.000
_refine_ls_shift/su_mean 0.000
_refine_ls_structure_factor_coef Fsqd
_refine_ls_weighting_details 'calc w=1/[\s^2^(Fo^2^)+(0.2000P)^2^+0.0000P] where P=(Fo^2^+2Fc^2^)/3'
_refine_ls_weighting_scheme calc
_refine_ls_wR_factor_gt 0.3560
_refine_ls_wR_factor_ref 0.3936
_reflns_number_gt 4246
_reflns_number_total 8433
_reflns_threshold_expression >2sigma(I)
_cod_data_source_file c2ob25200g.txt
_cod_data_source_block dm81
_cod_original_cell_volume 2426.4(15)
_cod_original_sg_symbol_H-M P-1
_cod_database_code 7152474

loop_
_symmetry_equiv_pos_as_xyz
'x, y, z'
'-x, -y, -z'

loop_
_atom_site_label
_atom_site_type_symbol
_atom_site_fract_x
_atom_site_fract_y
_atom_site_fract_z
_atom_site_U_iso_or_equiv
_atom_site_adp_type
_atom_site_occupancy
_atom_site_symmetry_multiplicity
_atom_site_calc_flag
_atom_site_refinement_flags
O101 O 1.2539(4) 0.4526(4) -0.3609(3) 0.0571(15) Uani 1 1 d .
O102 O 1.3177(4) 0.6560(3) -0.1775(3) 0.0430(12) Uani 1 1 d .
O103 O 0.8430(3) 0.6123(3) -0.0630(3) 0.0376(11) Uani 1 1 d .
O104 O 0.6456(3) 0.6620(3) 0.0967(3) 0.0410(12) Uani 1 1 d .
O105 O 0.3436(3) 0.6214(3) 0.1864(3) 0.0405(11) Uani 1 1 d .
O106 O 0.1532(3) 0.4959(3) 0.1882(3) 0.0388(11) Uani 1 1 d .
C101 C 0.9464(5) 0.5189(4) -0.1763(4) 0.0284(14) Uani 1 1 d .
C102 C 1.0500(6) 0.4821(5) -0.2274(5) 0.0375(16) Uani 1 1 d .
H10A H 1.0519 0.4432 -0.2735 0.045 Uiso 1 1 calc R
C103 C 1.1516(5) 0.5008(4) -0.2128(4) 0.0327(15) Uani 1 1 d .
C104 C 1.1457(5) 0.5540(4) -0.1437(5) 0.0320(15) Uani 1 1 d .
C105 C 1.0442(5) 0.5924(5) -0.0914(5) 0.0385(16) Uani 1 1 d .
H10B H 1.0423 0.6294 -0.0439 0.046 Uiso 1 1 calc R
C106 C 0.9469(5) 0.5762(4) -0.1093(4) 0.0302(14) Uani 1 1 d .
C107 C 1.2602(6) 0.4635(6) -0.2719(5) 0.0440(17) Uani 1 1 d .
H10C H 1.3255 0.5103 -0.2829 0.053 Uiso 1 1 calc R
H10D H 1.2725 0.3990 -0.2386 0.053 Uiso 1 1 calc R
C108 C 1.3432(6) 0.4165(5) -0.4254(5) 0.0478(18) Uani 1 1 d .
C109 C 1.4381(7) 0.3847(6) -0.4078(6) 0.060(2) Uani 1 1 d .
H10E H 1.4453 0.3879 -0.3487 0.072 Uiso 1 1 calc R
C110 C 1.5229(8) 0.3478(8) -0.4787(8) 0.086(3) Uani 1 1 d .
H11A H 1.5907 0.3270 -0.4693 0.103 Uiso 1 1 calc R
C111 C 1.5100(10) 0.3407(8) -0.5648(7) 0.084(3) Uani 1 1 d .
H11B H 1.5680 0.3136 -0.6124 0.100 Uiso 1 1 calc R
C112 C 1.4148(9) 0.3725(8) -0.5801(7) 0.081(3) Uani 1 1 d .
H11C H 1.4057 0.3680 -0.6382 0.097 Uiso 1 1 calc R
C113 C 1.3321(7) 0.4110(7) -0.5105(6) 0.064(2) Uani 1 1 d .
H11D H 1.2659 0.4345 -0.5212 0.077 Uiso 1 1 calc R
C114 C 1.2492(5) 0.5691(4) -0.1171(5) 0.0380(16) Uani 1 1 d .
H11E H 1.2233 0.5769 -0.0495 0.046 Uiso 1 1 calc R
H11F H 1.2956 0.5108 -0.1250 0.046 Uiso 1 1 calc R
C115 C 1.4251(5) 0.6700(5) -0.1770(5) 0.0357(15) Uani 1 1 d .
C116 C 1.4855(7) 0.7571(6) -0.2326(5) 0.056(2) Uani 1 1 d .
H11G H 1.4508 0.8030 -0.2658 0.067 Uiso 1 1 calc R
C117 C 1.5936(8) 0.7759(8) -0.2390(7) 0.074(3) Uani 1 1 d .
H11H H 1.6343 0.8359 -0.2766 0.089 Uiso 1 1 calc R
C118 C 1.6458(7) 0.7119(8) -0.1937(6) 0.062(2) Uani 1 1 d .
H11I H 1.7237 0.7253 -0.2025 0.075 Uiso 1 1 calc R
C119 C 1.5871(7) 0.6280(7) -0.1354(6) 0.066(3) Uani 1 1 d .
H11J H 1.6231 0.5847 -0.1013 0.079 Uiso 1 1 calc R
C120 C 1.4703(6) 0.6040(5) -0.1247(5) 0.0430(18) Uani 1 1 d .
H12A H 1.4275 0.5461 -0.0840 0.052 Uiso 1 1 calc R
C121 C 0.8450(5) 0.6820(4) -0.0028(5) 0.0347(15) Uani 1 1 d .
H12B H 0.9084 0.7332 -0.0375 0.042 Uiso 1 1 calc R
H12C H 0.8565 0.6478 0.0548 0.042 Uiso 1 1 calc R
C122 C 0.7306(5) 0.7286(4) 0.0247(4) 0.0331(15) Uani 1 1 d .
H12D H 0.7367 0.7903 0.0481 0.040 Uiso 1 1 calc R
H12E H 0.7090 0.7452 -0.0318 0.040 Uiso 1 1 calc R
C123 C 0.5345(5) 0.6863(5) 0.1057(4) 0.0336(15) Uani 1 1 d .
H12F H 0.5183 0.6715 0.0506 0.040 Uiso 1 1 calc R
H12G H 0.5272 0.7577 0.1067 0.040 Uiso 1 1 calc R
C124 C 0.4504(6) 0.6274(5) 0.1965(5) 0.0403(17) Uani 1 1 d .
H12H H 0.4766 0.5605 0.2084 0.048 Uiso 1 1 calc R
H12I H 0.4436 0.6601 0.2510 0.048 Uiso 1 1 calc R
C125 C 0.2624(5) 0.5611(6) 0.2671(5) 0.0482(19) Uani 1 1 d .
H12J H 0.2553 0.5874 0.3251 0.058 Uiso 1 1 calc R
H12K H 0.2889 0.4935 0.2737 0.058 Uiso 1 1 calc R
C126 C 0.1480(5) 0.5576(5) 0.2578(5) 0.0401(16) Uani 1 1 d .
H12L H 0.0877 0.5298 0.3202 0.048 Uiso 1 1 calc R
H12M H 0.1290 0.6250 0.2367 0.048 Uiso 1 1 calc R
O201 O 1.7566(4) 1.1887(4) -0.3551(4) 0.0672(17) Uani 1 1 d .
O202 O 1.8182(4) 0.9127(3) -0.1790(3) 0.0428(12) Uani 1 1 d .
O203 O 1.3404(3) 0.9106(3) -0.0622(3) 0.0373(11) Uani 1 1 d .
O204 O 1.1430(3) 0.8036(3) 0.0962(3) 0.0383(11) Uani 1 1 d .
O205 O 0.8407(4) 0.8120(3) 0.1885(3) 0.0424(12) Uani 1 1 d .
O206 O 0.6515(4) 0.9377(3) 0.1925(3) 0.0446(12) Uani 1 1 d .
C201 C 1.4484(5) 1.0428(5) -0.1795(4) 0.0316(14) Uani 1 1 d .
C202 C 1.5513(6) 1.0988(5) -0.2324(5) 0.0406(16) Uani 1 1 d .
H20A H 1.5547 1.1532 -0.2807 0.049 Uiso 1 1 calc R
C203 C 1.6496(5) 1.0736(5) -0.2130(5) 0.0344(15) Uani 1 1 d .
C204 C 1.6461(5) 0.9985(4) -0.1431(5) 0.0338(15) Uani 1 1 d .
C205 C 1.5436(5) 0.9430(5) -0.0910(4) 0.0342(15) Uani 1 1 d .
H20B H 1.5410 0.8896 -0.0421 0.041 Uiso 1 1 calc R
C206 C 1.4465(5) 0.9636(4) -0.1088(4) 0.0260(13) Uani 1 1 d .
C207 C 1.7612(6) 1.1323(6) -0.2740(5) 0.0501(19) Uani 1 1 d .
H20C H 1.7808 1.1760 -0.2362 0.060 Uiso 1 1 calc R
H20D H 1.8230 1.0864 -0.2922 0.060 Uiso 1 1 calc R
C208 C 1.8530(5) 1.2396(5) -0.4198(4) 0.066(2) Uani 1 1 d G
C209 C 1.9575(6) 1.2393(6) -0.4078(5) 0.099(4) Uani 1 1 d G
H20E H 1.9623 1.2062 -0.3499 0.119 Uiso 1 1 calc R
C210 C 2.0550(5) 1.2874(8) -0.4805(6) 0.213(11) Uani 1 1 d G
H21A H 2.1264 1.2871 -0.4723 0.255 Uiso 1 1 calc R
C211 C 2.0479(6) 1.3358(7) -0.5651(5) 0.213(11) Uani 1 1 d G
H21B H 2.1145 1.3686 -0.6148 0.255 Uiso 1 1 calc R
C212 C 1.9434(8) 1.3361(6) -0.5772(4) 0.132(6) Uani 1 1 d G
H21C H 1.9386 1.3692 -0.6350 0.158 Uiso 1 1 calc R
C213 C 1.8459(6) 1.2880(6) -0.5045(5) 0.100(4) Uani 1 1 d G
H21D H 1.7745 1.2882 -0.5127 0.120 Uiso 1 1 calc R
C214 C 1.7475(5) 0.9750(5) -0.1155(5) 0.0378(16) Uani 1 1 d .
H21E H 1.7922 1.0366 -0.1214 0.045 Uiso 1 1 calc R
H21F H 1.7215 0.9402 -0.0485 0.045 Uiso 1 1 calc R
C215 C 1.9243(6) 0.8986(5) -0.1776(5) 0.0430(17) Uani 1 1 d .
C216 C 1.9882(7) 0.8374(6) -0.2395(6) 0.060(2) Uani 1 1 d .
H21G H 1.9566 0.8085 -0.2774 0.072 Uiso 1 1 calc R
C217 C 2.0967(8) 0.8205(7) -0.2439(7) 0.077(3) Uani 1 1 d .
H21H H 2.1392 0.7789 -0.2861 0.093 Uiso 1 1 calc R
C218 C 2.1484(6) 0.8582(7) -0.1931(6) 0.062(2) Uani 1 1 d .
H21I H 2.2239 0.8430 -0.1979 0.074 Uiso 1 1 calc R
C219 C 2.0843(7) 0.9224(6) -0.1315(6) 0.065(3) Uani 1 1 d .
H21J H 2.1188 0.9531 -0.0964 0.078 Uiso 1 1 calc R
C220 C 1.9705(6) 0.9407(5) -0.1221(5) 0.0440(18) Uani 1 1 d .
H22A H 1.9265 0.9808 -0.0788 0.053 Uiso 1 1 calc R
C221 C 1.3413(5) 0.8186(4) -0.0029(5) 0.0364(15) Uani 1 1 d .
H22B H 1.3541 0.8308 0.0545 0.044 Uiso 1 1 calc R
H22C H 1.4040 0.7799 -0.0382 0.044 Uiso 1 1 calc R
C222 C 1.2278(5) 0.7626(5) 0.0256(5) 0.0387(16) Uani 1 1 d .
H22D H 1.2063 0.7654 -0.0307 0.046 Uiso 1 1 calc R
H22E H 1.2338 0.6925 0.0505 0.046 Uiso 1 1 calc R
C223 C 1.0312(5) 0.7759(5) 0.1070(5) 0.0382(16) Uani 1 1 d .
H22F H 1.0234 0.7039 0.1091 0.046 Uiso 1 1 calc R
H22G H 1.0141 0.8103 0.0520 0.046 Uiso 1 1 calc R
C224 C 0.9494(5) 0.8019(5) 0.1962(5) 0.0404(17) Uani 1 1 d .
H22H H 0.9434 0.7497 0.2510 0.049 Uiso 1 1 calc R
H22I H 0.9767 0.8647 0.2070 0.049 Uiso 1 1 calc R
C225 C 0.7612(5) 0.8467(6) 0.2713(5) 0.0464(18) Uani 1 1 d .
H22J H 0.7892 0.9127 0.2746 0.056 Uiso 1 1 calc R
H22K H 0.7554 0.8008 0.3301 0.056 Uiso 1 1 calc R
C226 C 0.6470(6) 0.8523(5) 0.2633(5) 0.0461(18) Uani 1 1 d .
H22L H 0.6275 0.7917 0.2440 0.055 Uiso 1 1 calc R
H22M H 0.5875 0.8584 0.3255 0.055 Uiso 1 1 calc R

loop_
_atom_site_aniso_label
_atom_site_aniso_U_11
_atom_site_aniso_U_22
_atom_site_aniso_U_33
_atom_site_aniso_U_23
_atom_site_aniso_U_13
_atom_site_aniso_U_12
O101 0.040(3) 0.096(4) 0.039(3) -0.026(3) -0.013(2) 0.018(3)
O102 0.034(3) 0.053(3) 0.045(3) -0.011(2) -0.017(2) 0.008(2)
O103 0.029(2) 0.040(3) 0.046(3) -0.013(2) -0.015(2) 0.004(2)
O104 0.026(2) 0.044(3) 0.053(3) -0.007(2) -0.015(2) 0.007(2)
O105 0.023(2) 0.056(3) 0.041(3) -0.003(2) -0.013(2) -0.003(2)
O106 0.025(2) 0.051(3) 0.043(3) -0.018(2) -0.012(2) -0.006(2)
C101 0.027(3) 0.028(3) 0.026(3) -0.003(3) -0.006(3) 0.001(3)
C102 0.044(4) 0.039(4) 0.032(4) -0.006(3) -0.016(3) -0.005(3)
C103 0.024(3) 0.032(3) 0.037(4) -0.005(3) -0.006(3) 0.006(3)
C104 0.029(3) 0.024(3) 0.046(4) -0.007(3) -0.016(3) 0.000(3)
C105 0.032(4) 0.040(4) 0.046(4) -0.014(3) -0.014(3) 0.004(3)
C106 0.028(3) 0.024(3) 0.034(4) 0.002(3) -0.009(3) 0.003(3)
C107 0.041(4) 0.060(5) 0.031(4) -0.005(3) -0.015(3) 0.008(3)
C108 0.042(4) 0.052(4) 0.051(5) -0.017(4) -0.016(4) 0.010(3)
C109 0.053(5) 0.078(6) 0.048(5) -0.015(4) -0.014(4) 0.021(4)
C110 0.057(6) 0.096(8) 0.105(8) -0.018(7) -0.031(6) 0.031(5)
C111 0.101(8) 0.093(7) 0.057(6) -0.038(6) -0.019(6) 0.023(6)
C112 0.079(7) 0.100(8) 0.072(7) -0.045(6) -0.027(6) 0.020(6)
C113 0.058(5) 0.084(6) 0.054(5) -0.027(5) -0.019(4) 0.012(5)
C114 0.030(4) 0.025(3) 0.059(5) -0.005(3) -0.017(3) -0.001(3)
C115 0.030(4) 0.041(4) 0.036(4) -0.019(3) -0.007(3) 0.002(3)
C116 0.047(5) 0.069(5) 0.044(5) -0.018(4) -0.003(4) -0.016(4)
C117 0.054(6) 0.102(8) 0.058(6) -0.043(5) 0.000(5) -0.012(5)
C118 0.025(4) 0.103(7) 0.064(6) -0.037(5) -0.014(4) 0.000(5)
C119 0.050(5) 0.097(7) 0.072(6) -0.056(6) -0.030(5) 0.029(5)
C120 0.038(4) 0.050(4) 0.061(5) -0.034(4) -0.031(4) 0.019(3)
C121 0.030(3) 0.027(3) 0.050(4) -0.011(3) -0.016(3) 0.001(3)
C122 0.044(4) 0.024(3) 0.033(4) -0.005(3) -0.015(3) 0.005(3)
C123 0.021(3) 0.042(4) 0.036(4) -0.009(3) -0.008(3) 0.005(3)
C124 0.047(4) 0.036(4) 0.055(5) -0.021(3) -0.033(4) 0.014(3)
C125 0.026(4) 0.069(5) 0.053(5) -0.020(4) -0.015(3) 0.002(3)
C126 0.036(4) 0.052(4) 0.034(4) -0.011(3) -0.013(3) -0.004(3)
O201 0.048(3) 0.081(4) 0.061(4) 0.022(3) -0.021(3) -0.009(3)
O202 0.028(3) 0.054(3) 0.051(3) -0.020(2) -0.015(2) 0.005(2)
O203 0.028(2) 0.038(3) 0.044(3) -0.007(2) -0.013(2) 0.0009(19)
O204 0.025(2) 0.045(3) 0.043(3) -0.007(2) -0.011(2) -0.003(2)
O205 0.025(2) 0.053(3) 0.048(3) -0.001(2) -0.016(2) 0.003(2)
O206 0.030(3) 0.049(3) 0.052(3) 0.001(2) -0.017(2) 0.010(2)
C201 0.028(3) 0.038(4) 0.031(3) -0.011(3) -0.011(3) 0.005(3)
C202 0.041(4) 0.039(4) 0.048(4) -0.006(3) -0.024(3) 0.003(3)
C203 0.026(3) 0.044(4) 0.033(4) -0.013(3) -0.007(3) 0.004(3)
C204 0.025(3) 0.032(3) 0.050(4) -0.018(3) -0.015(3) 0.004(3)
C205 0.038(4) 0.030(3) 0.031(4) -0.008(3) -0.009(3) 0.000(3)
C206 0.029(3) 0.027(3) 0.024(3) -0.011(3) -0.009(3) 0.005(3)
C207 0.032(4) 0.073(5) 0.040(4) -0.001(4) -0.010(3) 0.005(4)
C208 0.060(6) 0.056(5) 0.075(6) 0.005(5) -0.026(5) -0.008(4)
C209 0.069(7) 0.149(11) 0.066(7) 0.031(7) -0.030(5) -0.030(7)
C210 0.136(12) 0.223(18) 0.27(2) 0.155(17) -0.148(14) -0.138(13)
C211 0.26(2) 0.173(15) 0.24(2) 0.109(14) -0.197(18) -0.160(15)
C212 0.209(15) 0.110(9) 0.063(7) 0.051(7) -0.064(9) -0.082(10)
C213 0.086(8) 0.132(10) 0.065(7) 0.008(7) -0.021(6) 0.015(7)
C214 0.032(4) 0.031(3) 0.048(4) -0.010(3) -0.010(3) 0.002(3)
C215 0.036(4) 0.040(4) 0.038(4) 0.016(3) -0.006(3) -0.001(3)
C216 0.049(5) 0.064(5) 0.068(6) -0.020(4) -0.019(4) 0.023(4)
C217 0.052(6) 0.089(7) 0.078(7) 0.003(6) -0.016(5) 0.021(5)
C218 0.023(4) 0.103(7) 0.054(5) 0.000(5) -0.013(4) 0.010(4)
C219 0.050(5) 0.070(6) 0.070(6) 0.026(5) -0.032(5) -0.012(4)
C220 0.037(4) 0.035(4) 0.057(5) 0.008(3) -0.021(4) -0.007(3)
C221 0.042(4) 0.027(3) 0.043(4) -0.008(3) -0.018(3) 0.010(3)
C222 0.042(4) 0.032(3) 0.048(4) -0.011(3) -0.022(3) 0.009(3)
C223 0.044(4) 0.033(3) 0.035(4) 0.003(3) -0.015(3) 0.005(3)
C224 0.029(4) 0.043(4) 0.049(4) 0.004(3) -0.018(3) -0.002(3)
C225 0.029(4) 0.067(5) 0.041(4) 0.001(4) -0.016(3) 0.000(3)
C226 0.039(4) 0.048(4) 0.048(4) 0.007(3) -0.020(3) 0.001(3)

loop_
_atom_type_symbol
_atom_type_description
_atom_type_scat_dispersion_real
_atom_type_scat_dispersion_imag
_atom_type_scat_source
C C 0.0033 0.0016 'International Tables Vol C Tables 4.2.6.8 and 6.1.1.4'
H H 0.0000 0.0000 'International Tables Vol C Tables 4.2.6.8 and 6.1.1.4'
O O 0.0106 0.0060 'International Tables Vol C Tables 4.2.6.8 and 6.1.1.4'
Cl Cl 0.1484 0.1585 'International Tables Vol C Tables 4.2.6.8 and 6.1.1.4'

loop_
_geom_angle_atom_site_label_1
_geom_angle_atom_site_label_2
_geom_angle_atom_site_label_3
_geom_angle
_geom_angle_site_symmetry_1
C108 O101 C107 119.1(5) .
C115 O102 C114 117.2(5) .
C106 O103 C121 115.5(5) .
C123 O104 C122 112.5(5) .
C124 O105 C125 110.6(5) .
C101 O106 C126 115.1(5) 2_665
O106 C101 C102 124.6(6) 2_665
O106 C101 C106 118.0(5) 2_665
C102 C101 C106 117.4(6) .
C103 C102 C101 122.2(6) .
C103 C102 H10A 118.9 .
C101 C102 H10A 118.9 .
C104 C103 C102 117.7(6) .
C104 C103 C107 122.4(6) .
C102 C103 C107 119.8(6) .
C103 C104 C105 121.9(6) .
C103 C104 C114 120.9(6) .
C105 C104 C114 117.1(6) .
C106 C105 C104 119.3(6) .
C106 C105 H10B 120.4 .
C104 C105 H10B 120.4 .
O103 C106 C105 123.9(6) .
O103 C106 C101 114.7(5) .
C105 C106 C101 121.4(6) .
O101 C107 C103 109.0(5) .
O101 C107 H10C 109.9 .
C103 C107 H10C 109.9 .
O101 C107 H10D 109.9 .
C103 C107 H10D 109.9 .
H10C C107 H10D 108.3 .
O101 C108 C109 123.2(7) .
O101 C108 C113 115.6(7) .
C109 C108 C113 121.2(7) .
C108 C109 C110 117.9(8) .
C108 C109 H10E 121.1 .
C110 C109 H10E 121.1 .
C109 C110 C111 120.6(9) .
C109 C110 H11A 119.7 .
C111 C110 H11A 119.7 .
C112 C111 C110 120.2(9) .
C112 C111 H11B 119.9 .
C110 C111 H11B 119.9 .
C113 C112 C111 119.0(9) .
C113 C112 H11C 120.5 .
C111 C112 H11C 120.5 .
C112 C113 C108 121.1(8) .
C112 C113 H11D 119.4 .
C108 C113 H11D 119.4 .
O102 C114 C104 109.3(5) .
O102 C114 H11E 109.8 .
C104 C114 H11E 109.8 .
O102 C114 H11F 109.8 .
C104 C114 H11F 109.8 .
H11E C114 H11F 108.3 .
O102 C115 C120 123.0(6) .
O102 C115 C116 115.0(6) .
C120 C115 C116 122.0(7) .
C117 C116 C115 119.3(9) .
C117 C116 H11G 120.3 .
C115 C116 H11G 120.3 .
C116 C117 C118 121.9(10) .
C116 C117 H11H 119.1 .
C118 C117 H11H 119.0 .
C117 C118 C119 120.0(8) .
C117 C118 H11I 120.0 .
C119 C118 H11I 120.0 .
C118 C119 C120 120.7(8) .
C118 C119 H11J 119.6 .
C120 C119 H11J 119.6 .
C115 C120 C119 115.8(7) .
C115 C120 H12A 122.1 .
C119 C120 H12A 122.1 .
O103 C121 C122 107.4(5) .
O103 C121 H12B 110.2 .
C122 C121 H12B 110.2 .
O103 C121 H12C 110.2 .
C122 C121 H12C 110.2 .
H12B C121 H12C 108.5 .
O104 C122 C121 109.5(5) .
O104 C122 H12D 109.8 .
C121 C122 H12D 109.8 .
O104 C122 H12E 109.8 .
C121 C122 H12E 109.8 .
H12D C122 H12E 108.2 .
O104 C123 C124 109.2(5) .
O104 C123 H12F 109.8 .
C124 C123 H12F 109.8 .
O104 C123 H12G 109.8 .
C124 C123 H12G 109.8 .
H12F C123 H12G 108.3 .
O105 C124 C123 107.8(5) .
O105 C124 H12H 110.2 .
C123 C124 H12H 110.2 .
O105 C124 H12I 110.2 .
C123 C124 H12I 110.2 .
H12H C124 H12I 108.5 .
O105 C125 C126 110.5(6) .
O105 C125 H12J 109.5 .
C126 C125 H12J 109.5 .
O105 C125 H12K 109.5 .
C126 C125 H12K 109.5 .
H12J C125 H12K 108.1 .
O106 C126 C125 108.4(5) .
O106 C126 H12L 110.0 .
C125 C126 H12L 110.0 .
O106 C126 H12M 110.0 .
C125 C126 H12M 110.0 .
H12L C126 H12M 108.4 .
C208 O201 C207 119.2(5) .
C215 O202 C214 116.8(5) .
C206 O203 C221 115.5(5) .
C223 O204 C222 113.5(5) .
C224 O205 C225 110.1(5) .
C201 O206 C226 116.2(5) 2_775
O206 C201 C202 123.0(6) 2_775
O206 C201 C206 117.9(5) 2_775
C202 C201 C206 119.0(6) .
C201 C202 C203 118.9(6) .
C201 C202 H20A 120.6 .
C203 C202 H20A 120.6 .
C204 C203 C202 121.6(6) .
C204 C203 C207 120.5(6) .
C202 C203 C207 118.0(6) .
C203 C204 C205 119.2(6) .
C203 C204 C214 122.7(6) .
C205 C204 C214 118.0(6) .
C206 C205 C204 121.2(6) .
C206 C205 H20B 119.4 .
C204 C205 H20B 119.4 .
C205 C206 O203 125.4(5) .
C205 C206 C201 120.1(6) .
O203 C206 C201 114.5(5) .
O201 C207 C203 112.9(6) .
O201 C207 H20C 109.0 .
C203 C207 H20C 109.0 .
O201 C207 H20D 109.0 .
C203 C207 H20D 109.0 .
H20C C207 H20D 107.8 .
O201 C208 C209 123.2(5) .
O201 C208 C213 116.7(5) .
C209 C208 C213 120.0 .
C210 C209 C208 120.0 .
C210 C209 H20E 120.0 .
C208 C209 H20E 120.0 .
C211 C210 C209 120.0 .
C211 C210 H21A 120.0 .
C209 C210 H21A 120.0 .
C212 C211 C210 120.0 .
C212 C211 H21B 120.0 .
C210 C211 H21B 120.0 .
C211 C212 C213 120.0 .
C211 C212 H21C 120.0 .
C213 C212 H21C 120.0 .
C212 C213 C208 120.0 .
C212 C213 H21D 120.0 .
C208 C213 H21D 120.0 .
O202 C214 C204 107.8(5) .
O202 C214 H21E 110.1 .
C204 C214 H21E 110.1 .
O202 C214 H21F 110.1 .
C204 C214 H21F 110.1 .
H21E C214 H21F 108.5 .
O202 C215 C220 124.8(7) .
O202 C215 C216 114.4(7) .
C220 C215 C216 120.8(7) .
C217 C216 C215 118.4(9) .
C217 C216 H21G 120.8 .
C215 C216 H21G 120.8 .
C218 C217 C216 124.9(10) .
C218 C217 H21H 117.5 .
C216 C217 H21H 117.5 .
C217 C218 C219 116.8(8) .
C217 C218 H21I 121.6 .
C219 C218 H21I 121.6 .
C220 C219 C218 120.8(8) .
C220 C219 H21J 119.6 .
C218 C219 H21J 119.6 .
C215 C220 C219 118.2(8) .
C215 C220 H22A 120.9 .
C219 C220 H22A 120.9 .
O203 C221 C222 108.4(5) .
O203 C221 H22B 110.0 .
C222 C221 H22B 110.0 .
O203 C221 H22C 110.0 .
C222 C221 H22C 110.0 .
H22B C221 H22C 108.4 .
O204 C222 C221 110.0(5) .
O204 C222 H22D 109.7 .
C221 C222 H22D 109.7 .
O204 C222 H22E 109.7 .
C221 C222 H22E 109.7 .
H22D C222 H22E 108.2 .
O204 C223 C224 109.4(5) .
O204 C223 H22F 109.8 .
C224 C223 H22F 109.8 .
O204 C223 H22G 109.8 .
C224 C223 H22G 109.8 .
H22F C223 H22G 108.2 .
O205 C224 C223 108.7(5) .
O205 C224 H22H 109.9 .
C223 C224 H22H 109.9 .
O205 C224 H22I 109.9 .
C223 C224 H22I 109.9 .
H22H C224 H22I 108.3 .
O205 C225 C226 108.9(6) .
O205 C225 H22J 109.9 .
C226 C225 H22J 109.9 .
O205 C225 H22K 109.9 .
C226 C225 H22K 109.9 .
H22J C225 H22K 108.3 .
O206 C226 C225 108.2(6) .
O206 C226 H22L 110.1 .
C225 C226 H22L 110.1 .
O206 C226 H22M 110.1 .
C225 C226 H22M 110.1 .
H22L C226 H22M 108.4 .

loop_
_geom_bond_atom_site_label_1
_geom_bond_atom_site_label_2
_geom_bond_distance
_geom_bond_site_symmetry_2
O101 C108 1.354(8) .
O101 C107 1.427(8) .
O102 C115 1.366(7) .
O102 C114 1.442(7) .
O103 C106 1.375(7) .
O103 C121 1.443(7) .
O104 C123 1.396(7) .
O104 C122 1.413(7) .
O105 C124 1.409(7) .
O105 C125 1.412(8) .
O106 C101 1.348(7) 2_665
O106 C126 1.455(7) .
C101 O106 1.348(7) 2_665
C101 C102 1.395(9) .
C101 C106 1.398(9) .
C102 C103 1.404(8) .
C102 H10A 0.9500 .
C103 C104 1.366(9) .
C103 C107 1.481(9) .
C104 C105 1.392(8) .
C104 C114 1.522(8) .
C105 C106 1.372(9) .
C105 H10B 0.9500 .
C107 H10C 0.9900 .
C107 H10D 0.9900 .
C108 C109 1.371(10) .
C108 C113 1.376(11) .
C109 C110 1.382(12) .
C109 H10E 0.9500 .
C110 C111 1.406(14) .
C110 H11A 0.9500 .
C111 C112 1.358(13) .
C111 H11B 0.9500 .
C112 C113 1.369(11) .
C112 H11C 0.9500 .
C113 H11D 0.9500 .
C114 H11E 0.9900 .
C114 H11F 0.9900 .
C115 C120 1.371(9) .
C115 C116 1.388(10) .
C116 C117 1.347(11) .
C116 H11G 0.9500 .
C117 C118 1.349(13) .
C117 H11H 0.9500 .
C118 C119 1.360(13) .
C118 H11I 0.9500 .
C119 C120 1.446(10) .
C119 H11J 0.9500 .
C120 H12A 0.9500 .
C121 C122 1.516(8) .
C121 H12B 0.9900 .
C121 H12C 0.9900 .
C122 H12D 0.9900 .
C122 H12E 0.9900 .
C123 C124 1.503(9) .
C123 H12F 0.9900 .
C123 H12G 0.9900 .
C124 H12H 0.9900 .
C124 H12I 0.9900 .
C125 C126 1.496(9) .
C125 H12J 0.9900 .
C125 H12K 0.9900 .
C126 H12L 0.9900 .
C126 H12M 0.9900 .
O201 C208 1.353(7) .
O201 C207 1.371(8) .
O202 C215 1.354(8) .
O202 C214 1.454(7) .
O203 C206 1.395(7) .
O203 C221 1.433(7) .
O204 C223 1.397(7) .
O204 C222 1.408(8) .
O205 C224 1.417(7) .
O205 C225 1.452(8) .
O206 C201 1.360(7) 2_775
O206 C226 1.446(8) .
C201 O206 1.360(7) 2_775
C201 C202 1.395(9) .
C201 C206 1.397(8) .
C202 C203 1.403(9) .
C202 H20A 0.9500 .
C203 C204 1.348(9) .
C203 C207 1.510(9) .
C204 C205 1.386(8) .
C204 C214 1.502(9) .
C205 C206 1.364(8) .
C205 H20B 0.9500 .
C207 H20C 0.9900 .
C207 H20D 0.9900 .
C208 C209 1.3900 .
C208 C213 1.3900 .
C209 C210 1.3900 .
C209 H20E 0.9500 .
C210 C211 1.3900 .
C210 H21A 0.9500 .
C211 C212 1.3900 .
C211 H21B 0.9500 .
C212 C213 1.3900 .
C212 H21C 0.9500 .
C213 H21D 0.9500 .
C214 H21E 0.9900 .
C214 H21F 0.9900 .
C215 C220 1.388(10) .
C215 C216 1.400(10) .
C216 C217 1.361(11) .
C216 H21G 0.9500 .
C217 C218 1.343(13) .
C217 H21H 0.9500 .
C218 C219 1.428(12) .
C218 H21I 0.9500 .
C219 C220 1.410(10) .
C219 H21J 0.9500 .
C220 H22A 0.9500 .
C221 C222 1.499(9) .
C221 H22B 0.9900 .
C221 H22C 0.9900 .
C222 H22D 0.9900 .
C222 H22E 0.9900 .
C223 C224 1.479(9) .
C223 H22F 0.9900 .
C223 H22G 0.9900 .
C224 H22H 0.9900 .
C224 H22I 0.9900 .
C225 C226 1.484(9) .
C225 H22J 0.9900 .
C225 H22K 0.9900 .
C226 H22L 0.9900 .
C226 H22M 0.9900 .

loop_
_platon_squeeze_void_nr
_platon_squeeze_void_average_x
_platon_squeeze_void_average_y
_platon_squeeze_void_average_z
_platon_squeeze_void_volume
_platon_squeeze_void_count_electrons
_platon_squeeze_void_content
1 -0.070 0.000 0.500 321 125 ' '
